data_2212882
loop_
_publ_author_name
Sadiq-ur-Rehman
'Shahzadi, Saira'
'Ali, Saqib'
'Parvez, Masood'

_publ_section_title
;
 3-(2-Furyl)-2-phenylpropenoic acid
;
_journal_coeditor_code HB2299
_journal_issue 4
_journal_name_full 'Acta Crystallographica Section E'
_journal_page_first o1532
_journal_page_last o1533
_journal_paper_doi 10.1107/S1600536807008811
_journal_volume 63
_journal_year 2007
_chemical_formula_iupac 'C13 H10 O3'
_chemical_formula_moiety 'C13 H10 O3'
_chemical_formula_sum 'C13 H10 O3'
_chemical_formula_weight 214.21
_chemical_name_systematic
;
3-(2-Furyl)-2-phenylpropenoic acid
;
_space_group_IT_number 14
_symmetry_cell_setting monoclinic
_symmetry_space_group_name_Hall '-P 2yn'
_symmetry_space_group_name_H-M 'P 1 21/n 1'
_atom_sites_solution_hydrogens geom
_atom_sites_solution_primary direct
_atom_sites_solution_secondary difmap
_cell_angle_alpha 90.00
_cell_angle_beta 106.603(13)
_cell_angle_gamma 90.00
_cell_formula_units_Z 8
_cell_length_a 8.6820(10)
_cell_length_b 23.961(5)
_cell_length_c 10.939(2)
_cell_measurement_reflns_used 9612
_cell_measurement_temperature 173(2)
_cell_measurement_theta_max 27.5
_cell_measurement_theta_min 2.7
_cell_volume 2180.8(7)
_computing_cell_refinement 'DENZO (Otwinowski & Minor, 1997)'
_computing_data_collection 'COLLECT (Nonius, 1998)'
_computing_data_reduction 'SCALEPACK (Otwinowski & Minor, 1997)'
_computing_molecular_graphics 'ORTEPII (Johnson, 1976)'
_computing_publication_material 'SHELXL97 (Sheldrick, 1997)'
_computing_structure_refinement 'SHELXL97 (Sheldrick, 1997)'
_computing_structure_solution 'SAPI91 (Fan, 1991)'
_diffrn_ambient_temperature 173(2)
_diffrn_measured_fraction_theta_full 0.994
_diffrn_measured_fraction_theta_max 0.994
_diffrn_measurement_device_type 'Nonius KappaCCD area-detector'
_diffrn_measurement_method '\w and \f'
_diffrn_radiation_monochromator graphite
_diffrn_radiation_source 'fine-focus sealed tube'
_diffrn_radiation_type MoK\a
_diffrn_radiation_wavelength 0.71073
_diffrn_reflns_av_R_equivalents 0.035
_diffrn_reflns_av_sigmaI/netI 0.054
_diffrn_reflns_limit_h_max 11
_diffrn_reflns_limit_h_min -11
_diffrn_reflns_limit_k_max 31
_diffrn_reflns_limit_k_min -31
_diffrn_reflns_limit_l_max 14
_diffrn_reflns_limit_l_min -14
_diffrn_reflns_number 9612
_diffrn_reflns_theta_full 27.5
_diffrn_reflns_theta_max 27.5
_diffrn_reflns_theta_min 2.7
_diffrn_standards_number 0
_exptl_absorpt_coefficient_mu 0.093
_exptl_absorpt_correction_T_max 0.987
_exptl_absorpt_correction_T_min 0.978
_exptl_absorpt_correction_type multi-scan
_exptl_absorpt_process_details '(SORTAV; Blessing, 1997)'
_exptl_crystal_colour yellow
_exptl_crystal_density_diffrn 1.305
_exptl_crystal_density_method 'not measured'
_exptl_crystal_description prism
_exptl_crystal_F_000 896
_exptl_crystal_size_max 0.24
_exptl_crystal_size_mid 0.20
_exptl_crystal_size_min 0.14
_refine_diff_density_max 0.16
_refine_diff_density_min -0.24
_refine_ls_extinction_method none
_refine_ls_goodness_of_fit_ref 1.01
_refine_ls_hydrogen_treatment constr
_refine_ls_matrix_type full
_refine_ls_number_parameters 291
_refine_ls_number_reflns 4988
_refine_ls_number_restraints 0
_refine_ls_restrained_S_all 1.01
_refine_ls_R_factor_all 0.081
_refine_ls_R_factor_gt 0.045
_refine_ls_shift/su_max 0.000
_refine_ls_shift/su_mean 0.000
_refine_ls_structure_factor_coef Fsqd
_refine_ls_weighting_details 'calc w = 1/[\s^2^(Fo^2^)+(0.0677P)^2^] where P=(Fo^2^+2Fc^2^)/3'
_refine_ls_weighting_scheme calc
_refine_ls_wR_factor_gt 0.105
_refine_ls_wR_factor_ref 0.121
_reflns_number_gt 3286
_reflns_number_total 4988
_reflns_threshold_expression I>2\s(I)
_cod_data_source_file hb2299.cif
_cod_data_source_block I
_cod_depositor_comments
;
The following automatic conversions were performed:
'_symmetry_cell_setting' value 'Monoclinic' changed to 'monoclinic'
according to '/home/saulius/struct/CIF-dictionaries/cif_core.dic'
dictionary named 'cif_core.dic' version 2.4.1 from
2010-06-29.

'_exptl_absorpt_correction_type' value 'Multi-scan' changed
to 'multi-scan' according to
'/home/saulius/struct/CIF-dictionaries/cif_core.dic' dictionary named
'cif_core.dic' version 2.4.1 from 2010-06-29.

Automatic conversion script
Id: cif_fix_enum 1527 2010-12-29 10:47:43Z saulius 

The following automatic conversions were performed:

'_symmetry_cell_setting' value 'Monoclinic' changed to 'monoclinic'
according to /home/saulius/struct/CIF-dictionaries/cif_core.dic
dictionary named 'cif_core.dic' version 2.4.1 from
2010-06-29.

'_exptl_absorpt_correction_type' value 'Multi-scan'
changed to 'multi-scan' according to
/home/saulius/struct/CIF-dictionaries/cif_core.dic dictionary named
'cif_core.dic' version 2.4.1 from 2010-06-29.

Automatic conversion script
Id: cif_fix_values 1715 2011-07-08 13:25:40Z adriana 
;
_cod_original_sg_symbol_H-M 'P 21/n'
_cod_database_code 2212882
_cod_database_fobs_code 2212882

loop_
_symmetry_equiv_pos_as_xyz
'x, y, z'
'-x+1/2, y+1/2, -z+1/2'
'-x, -y, -z'
'x-1/2, -y-1/2, z-1/2'

loop_
_atom_site_type_symbol
_atom_site_label
_atom_site_fract_x
_atom_site_fract_y
_atom_site_fract_z
_atom_site_U_iso_or_equiv
_atom_site_adp_type
_atom_site_calc_flag
_atom_site_refinement_flags
_atom_site_occupancy
O O1 0.59849(12) -0.06423(5) 0.05840(9) 0.0369(3) Uani d . 1
H H1 0.5237 -0.0877 0.0370 0.055 Uiso calc R 1
O O2 0.45887(12) -0.03655(5) 0.19068(9) 0.0382(3) Uani d . 1
O O3 1.09393(12) 0.03541(4) 0.14457(9) 0.0379(3) Uani d . 1
O O4 0.29077(12) 0.39610(5) 0.39287(9) 0.0428(3) Uani d . 1
H H4 0.2128 0.4181 0.3671 0.064 Uiso calc R 1
O O5 0.13082(11) 0.35961(4) 0.50011(9) 0.0343(3) Uani d . 1
O O6 0.82164(11) 0.31652(4) 0.58469(9) 0.0334(3) Uani d . 1
C C1 0.57871(17) -0.03296(6) 0.15256(12) 0.0283(3) Uani d . 1
C C2 0.71054(16) 0.00633(6) 0.21021(12) 0.0283(3) Uani d . 1
C C3 0.83942(16) 0.00890(6) 0.16390(12) 0.0304(3) Uani d . 1
H H3 0.8340 -0.0132 0.0907 0.036 Uiso calc R 1
C C4 0.98296(17) 0.04113(6) 0.21263(13) 0.0307(3) Uani d . 1
C C5 1.04663(17) 0.07521(6) 0.31433(13) 0.0338(4) Uani d . 1
H H5 0.9963 0.0862 0.3771 0.041 Uiso calc R 1
C C6 1.20152(18) 0.09125(7) 0.30910(14) 0.0366(4) Uani d . 1
H H6 1.2751 0.1149 0.3673 0.044 Uiso calc R 1
C C7 1.22369(18) 0.06638(7) 0.20576(14) 0.0376(4) Uani d . 1
H H7 1.3180 0.0700 0.1789 0.045 Uiso calc R 1
C C8 0.69181(16) 0.03946(6) 0.32043(12) 0.0287(3) Uani d . 1
C C9 0.7020(2) 0.01383(7) 0.43590(14) 0.0464(4) Uani d . 1
H H9 0.7199 -0.0253 0.4445 0.056 Uiso calc R 1
C C10 0.6865(3) 0.04461(8) 0.53923(15) 0.0572(5) Uani d . 1
H H10 0.6936 0.0265 0.6179 0.069 Uiso calc R 1
C C11 0.6607(2) 0.10113(7) 0.52785(14) 0.0460(4) Uani d . 1
H H11 0.6522 0.1222 0.5991 0.055 Uiso calc R 1
C C12 0.64736(19) 0.12716(7) 0.41336(14) 0.0403(4) Uani d . 1
H H12 0.6276 0.1662 0.4049 0.048 Uiso calc R 1
C C13 0.66273(18) 0.09642(7) 0.31020(13) 0.0347(4) Uani d . 1
H H13 0.6532 0.1146 0.2313 0.042 Uiso calc R 1
C C14 0.25897(17) 0.36011(6) 0.47275(12) 0.0284(3) Uani d . 1
C C15 0.38742(16) 0.32002(6) 0.53086(12) 0.0279(3) Uani d . 1
C C16 0.53867(17) 0.32891(6) 0.52708(12) 0.0296(3) Uani d . 1
H H16 0.5568 0.3603 0.4801 0.035 Uiso calc R 1
C C17 0.67572(16) 0.29488(6) 0.58824(12) 0.0284(3) Uani d . 1
C C18 0.70202(18) 0.24557(7) 0.65216(14) 0.0367(4) Uani d . 1
H H18 0.6225 0.2219 0.6687 0.044 Uiso calc R 1
C C19 0.86914(18) 0.23609(7) 0.68943(14) 0.0392(4) Uani d . 1
H H19 0.9237 0.2049 0.7356 0.047 Uiso calc R 1
C C20 0.93609(18) 0.27964(7) 0.64721(13) 0.0355(4) Uani d . 1
H H20 1.0482 0.2841 0.6593 0.043 Uiso calc R 1
C C21 0.34280(16) 0.27277(6) 0.60277(13) 0.0286(3) Uani d . 1
C C22 0.37532(18) 0.27588(7) 0.73456(13) 0.0367(4) Uani d . 1
H H22 0.4213 0.3089 0.7780 0.044 Uiso calc R 1
C C23 0.3414(2) 0.23136(8) 0.80309(15) 0.0466(4) Uani d . 1
H H23 0.3643 0.2339 0.8932 0.056 Uiso calc R 1
C C24 0.2749(2) 0.18359(8) 0.74119(18) 0.0501(5) Uani d . 1
H H24 0.2525 0.1529 0.7884 0.060 Uiso calc R 1
C C25 0.2404(2) 0.18015(8) 0.60995(18) 0.0503(5) Uani d . 1
H H25 0.1936 0.1471 0.5671 0.060 Uiso calc R 1
C C26 0.27379(19) 0.22473(7) 0.54041(15) 0.0393(4) Uani d . 1
H H26 0.2493 0.2222 0.4502 0.047 Uiso calc R 1

loop_
_atom_site_aniso_label
_atom_site_aniso_U_11
_atom_site_aniso_U_22
_atom_site_aniso_U_33
_atom_site_aniso_U_12
_atom_site_aniso_U_13
_atom_site_aniso_U_23
O1 0.0375(6) 0.0384(7) 0.0373(6) -0.0113(5) 0.0147(5) -0.0131(5)
O2 0.0347(6) 0.0406(7) 0.0418(6) -0.0079(5) 0.0151(5) -0.0125(5)
O3 0.0354(6) 0.0377(7) 0.0450(6) -0.0049(5) 0.0187(5) -0.0048(5)
O4 0.0390(7) 0.0471(8) 0.0468(6) 0.0148(5) 0.0199(5) 0.0213(5)
O5 0.0307(6) 0.0362(7) 0.0372(6) 0.0065(5) 0.0116(4) 0.0087(5)
O6 0.0283(6) 0.0353(6) 0.0381(6) 0.0010(5) 0.0121(4) 0.0006(4)
C1 0.0312(8) 0.0273(8) 0.0266(7) 0.0001(6) 0.0086(6) -0.0010(6)
C2 0.0302(8) 0.0259(8) 0.0272(7) -0.0017(6) 0.0055(6) 0.0015(6)
C3 0.0334(8) 0.0290(9) 0.0281(7) -0.0017(6) 0.0078(6) -0.0014(6)
C4 0.0301(8) 0.0314(9) 0.0325(7) 0.0004(7) 0.0118(6) 0.0013(6)
C5 0.0326(8) 0.0356(9) 0.0331(8) -0.0007(7) 0.0093(6) -0.0022(6)
C6 0.0308(8) 0.0344(9) 0.0416(8) -0.0031(7) 0.0055(7) 0.0012(7)
C7 0.0290(8) 0.0333(9) 0.0518(9) -0.0045(7) 0.0138(7) 0.0039(7)
C8 0.0290(7) 0.0292(9) 0.0266(7) -0.0036(6) 0.0057(6) -0.0013(6)
C9 0.0769(13) 0.0296(9) 0.0336(8) 0.0016(9) 0.0170(8) 0.0006(7)
C10 0.0992(15) 0.0428(12) 0.0325(9) 0.0032(11) 0.0234(9) 0.0031(8)
C11 0.0675(12) 0.0404(11) 0.0329(8) 0.0009(9) 0.0190(8) -0.0081(7)
C12 0.0506(10) 0.0295(9) 0.0420(9) 0.0034(7) 0.0154(7) -0.0017(7)
C13 0.0421(9) 0.0328(9) 0.0296(7) 0.0008(7) 0.0111(6) 0.0027(6)
C14 0.0308(8) 0.0301(9) 0.0249(7) 0.0014(6) 0.0089(6) 0.0008(6)
C15 0.0279(8) 0.0309(8) 0.0247(7) 0.0031(6) 0.0072(5) -0.0004(6)
C16 0.0342(8) 0.0287(8) 0.0275(7) 0.0020(6) 0.0115(6) -0.0005(6)
C17 0.0265(8) 0.0293(8) 0.0318(7) -0.0007(6) 0.0121(6) -0.0033(6)
C18 0.0312(8) 0.0342(9) 0.0473(9) 0.0034(7) 0.0153(7) 0.0043(7)
C19 0.0331(9) 0.0429(10) 0.0411(9) 0.0097(7) 0.0100(7) 0.0079(7)
C20 0.0269(8) 0.0429(10) 0.0354(8) 0.0059(7) 0.0070(6) -0.0018(7)
C21 0.0229(7) 0.0313(9) 0.0316(7) 0.0066(6) 0.0076(6) 0.0047(6)
C22 0.0337(8) 0.0440(10) 0.0319(8) 0.0023(7) 0.0084(6) 0.0031(7)
C23 0.0440(10) 0.0583(13) 0.0384(9) 0.0068(9) 0.0134(7) 0.0173(8)
C24 0.0463(10) 0.0437(11) 0.0658(12) 0.0103(9) 0.0249(8) 0.0243(9)
C25 0.0560(11) 0.0319(10) 0.0677(12) -0.0040(8) 0.0255(9) -0.0005(8)
C26 0.0441(9) 0.0344(10) 0.0405(8) -0.0011(8) 0.0140(7) -0.0035(7)

loop_
_atom_type_symbol
_atom_type_description
_atom_type_scat_dispersion_real
_atom_type_scat_dispersion_imag
_atom_type_scat_source
C C 0.0033 0.0016 'International Tables Vol C Tables 4.2.6.8 and 6.1.1.4'
H H 0.0000 0.0000 'International Tables Vol C Tables 4.2.6.8 and 6.1.1.4'
O O 0.0106 0.0060 'International Tables Vol C Tables 4.2.6.8 and 6.1.1.4'

loop_
_geom_angle_atom_site_label_1
_geom_angle_atom_site_label_2
_geom_angle_atom_site_label_3
_geom_angle
C1 O1 H1 109.5
C7 O3 C4 106.77(11)
C14 O4 H4 109.5
C20 O6 C17 106.67(12)
O2 C1 O1 122.33(13)
O2 C1 C2 121.83(12)
O1 C1 C2 115.84(12)
C3 C2 C1 119.42(12)
C3 C2 C8 124.80(13)
C1 C2 C8 115.75(12)
C2 C3 C4 127.48(13)
C2 C3 H3 116.3
C4 C3 H3 116.3
C5 C4 O3 108.44(12)
C5 C4 C3 137.15(14)
O3 C4 C3 114.33(12)
C4 C5 C6 107.34(13)
C4 C5 H5 126.3
C6 C5 H5 126.3
C7 C6 C5 106.29(14)
C7 C6 H6 126.9
C5 C6 H6 126.9
C6 C7 O3 111.14(13)
C6 C7 H7 124.4
O3 C7 H7 124.4
C9 C8 C13 118.22(13)
C9 C8 C2 120.56(14)
C13 C8 C2 121.22(12)
C8 C9 C10 120.77(16)
C8 C9 H9 119.6
C10 C9 H9 119.6
C11 C10 C9 120.10(15)
C11 C10 H10 120.0
C9 C10 H10 120.0
C10 C11 C12 119.99(15)
C10 C11 H11 120.0
C12 C11 H11 120.0
C11 C12 C13 119.88(16)
C11 C12 H12 120.1
C13 C12 H12 120.1
C12 C13 C8 121.01(13)
C12 C13 H13 119.5
C8 C13 H13 119.5
O5 C14 O4 123.00(13)
O5 C14 C15 120.95(12)
O4 C14 C15 116.04(12)
C16 C15 C14 120.69(13)
C16 C15 C21 122.71(13)
C14 C15 C21 116.37(12)
C15 C16 C17 125.56(14)
C15 C16 H16 117.2
C17 C16 H16 117.2
C18 C17 O6 108.70(12)
C18 C17 C16 136.60(14)
O6 C17 C16 114.69(12)
C17 C18 C19 107.27(14)
C17 C18 H18 126.4
C19 C18 H18 126.4
C20 C19 C18 106.69(14)
C20 C19 H19 126.7
C18 C19 H19 126.7
C19 C20 O6 110.68(13)
C19 C20 H20 124.7
O6 C20 H20 124.7
C26 C21 C22 119.13(14)
C26 C21 C15 120.83(13)
C22 C21 C15 120.01(14)
C23 C22 C21 120.63(16)
C23 C22 H22 119.7
C21 C22 H22 119.7
C24 C23 C22 120.08(15)
C24 C23 H23 120.0
C22 C23 H23 120.0
C23 C24 C25 119.90(16)
C23 C24 H24 120.0
C25 C24 H24 120.0
C24 C25 C26 120.36(17)
C24 C25 H25 119.8
C26 C25 H25 119.8
C21 C26 C25 119.89(15)
C21 C26 H26 120.1
C25 C26 H26 120.1

loop_
_geom_bond_atom_site_label_1
_geom_bond_atom_site_label_2
_geom_bond_distance
O1 C1 1.3240(16)
O1 H1 0.8400
O2 C1 1.2295(16)
O3 C7 1.3554(18)
O3 C4 1.3825(16)
O4 C14 1.3121(16)
O4 H4 0.8400
O5 C14 1.2320(16)
O6 C20 1.3592(17)
O6 C17 1.3796(16)
C1 C2 1.477(2)
C2 C3 1.3552(18)
C2 C8 1.4907(19)
C3 C4 1.433(2)
C3 H3 0.9500
C4 C5 1.363(2)
C5 C6 1.415(2)
C5 H5 0.9500
C6 C7 1.340(2)
C6 H6 0.9500
C7 H7 0.9500
C8 C9 1.384(2)
C8 C13 1.387(2)
C9 C10 1.388(2)
C9 H9 0.9500
C10 C11 1.372(3)
C10 H10 0.9500
C11 C12 1.374(2)
C11 H11 0.9500
C12 C13 1.386(2)
C12 H12 0.9500
C13 H13 0.9500
C14 C15 1.471(2)
C15 C16 1.343(2)
C15 C21 1.492(2)
C16 C17 1.440(2)
C16 H16 0.9500
C17 C18 1.359(2)
C18 C19 1.409(2)
C18 H18 0.9500
C19 C20 1.339(2)
C19 H19 0.9500
C20 H20 0.9500
C21 C26 1.384(2)
C21 C22 1.390(2)
C22 C23 1.383(2)
C22 H22 0.9500
C23 C24 1.371(3)
C23 H23 0.9500
C24 C25 1.383(3)
C24 H24 0.9500
C25 C26 1.389(2)
C25 H25 0.9500
C26 H26 0.9500

loop_
_geom_hbond_atom_site_label_D
_geom_hbond_atom_site_label_H
_geom_hbond_atom_site_label_A
_geom_hbond_site_symmetry_A
_geom_hbond_distance_DH
_geom_hbond_distance_HA
_geom_hbond_distance_DA
_geom_hbond_angle_DHA
O1 H1 O5 2_545 0.84 1.80 2.6410(14) 177
O4 H4 O2 2 0.84 1.81 2.6467(15) 178
C13 H13 O5 4_665 0.95 2.56 3.4866(18) 167
C23 H23 O6 4_566 0.95 2.54 3.3372(19) 142

loop_
_geom_torsion_atom_site_label_1
_geom_torsion_atom_site_label_2
_geom_torsion_atom_site_label_3
_geom_torsion_atom_site_label_4
_geom_torsion
O2 C1 C2 C3 -179.50(13)
O1 C1 C2 C3 1.05(19)
O2 C1 C2 C8 2.4(2)
O1 C1 C2 C8 -177.06(12)
C1 C2 C3 C4 -175.18(14)
C8 C2 C3 C4 2.8(2)
C7 O3 C4 C5 -0.25(16)
C7 O3 C4 C3 -177.47(12)
C2 C3 C4 C5 4.1(3)
C2 C3 C4 O3 -179.74(14)
O3 C4 C5 C6 0.16(16)
C3 C4 C5 C6 176.43(17)
C4 C5 C6 C7 -0.01(17)
C5 C6 C7 O3 -0.15(17)
C4 O3 C7 C6 0.25(17)
C3 C2 C8 C9 -108.70(18)
C1 C2 C8 C9 69.30(18)
C3 C2 C8 C13 71.74(19)
C1 C2 C8 C13 -110.26(16)
C13 C8 C9 C10 -1.1(2)
C2 C8 C9 C10 179.28(16)
C8 C9 C10 C11 -0.1(3)
C9 C10 C11 C12 1.2(3)
C10 C11 C12 C13 -1.2(3)
C11 C12 C13 C8 -0.1(2)
C9 C8 C13 C12 1.2(2)
C2 C8 C13 C12 -179.20(13)
O5 C14 C15 C16 -163.10(13)
O4 C14 C15 C16 16.01(19)
O5 C14 C15 C21 11.60(19)
O4 C14 C15 C21 -169.29(13)
C14 C15 C16 C17 175.29(13)
C21 C15 C16 C17 0.9(2)
C20 O6 C17 C18 0.01(15)
C20 O6 C17 C16 179.40(11)
C15 C16 C17 C18 7.3(3)
C15 C16 C17 O6 -171.85(12)
O6 C17 C18 C19 -0.09(16)
C16 C17 C18 C19 -179.29(16)
C17 C18 C19 C20 0.14(18)
C18 C19 C20 O6 -0.14(18)
C17 O6 C20 C19 0.09(16)
C16 C15 C21 C26 -100.31(17)
C14 C15 C21 C26 85.11(17)
C16 C15 C21 C22 77.53(18)
C14 C15 C21 C22 -97.06(16)
C26 C21 C22 C23 0.9(2)
C15 C21 C22 C23 -176.98(13)
C21 C22 C23 C24 -0.1(2)
C22 C23 C24 C25 -0.6(3)
C23 C24 C25 C26 0.4(3)
C22 C21 C26 C25 -1.0(2)
C15 C21 C26 C25 176.84(14)
C24 C25 C26 C21 0.4(2)

loop_
_cod_related_entry_id
_cod_related_entry_database
_cod_related_entry_code
1 ChemSpider 1267250
